data_2220558
loop_
_publ_author_name
'Cheng, Jing-Li'
'Zhao, Jin-Hao'
'Zhu, Guo-Nian'
'Lin, Fu-Cheng'

_publ_section_title
;
 2-(4-Chlorophenyl)-3-methyl-<i>N</i>-(5-methylthiazol-2-yl)butanamide
;
_journal_issue 1
_journal_name_full 'Acta Crystallographica Section E'
_journal_page_first o184
_journal_paper_doi 10.1107/S1600536808043031
_journal_volume 65
_journal_year 2009
_chemical_formula_iupac 'C15 H17 Cl N2 O S'
_chemical_formula_moiety 'C15 H17 Cl N2 O S'
_chemical_formula_sum 'C15 H17 Cl N2 O S'
_chemical_formula_weight 308.83
_chemical_name_systematic
;
2-(4-Chlorophenyl)-3-methyl-<i>N</i>-(5-methylthiazol-2-yl)butanamide
;
_space_group_IT_number 15
_symmetry_cell_setting monoclinic
_symmetry_space_group_name_Hall '-C 2yc'
_symmetry_space_group_name_H-M 'C 1 2/c 1'
_cell_angle_alpha 90.0000
_cell_angle_beta 99.9482(11)
_cell_angle_gamma 90.0000
_cell_formula_units_Z 8
_cell_length_a 14.9649(6)
_cell_length_b 17.6062(7)
_cell_length_c 12.5606(5)
_cell_measurement_reflns_used 10539
_cell_measurement_temperature 298.0(10)
_cell_measurement_theta_max 27.4
_cell_measurement_theta_min 3.3
_cell_volume 3259.6(2)
_computing_cell_refinement 'PROCESS-AUTO (Rigaku, 1998)'
_computing_data_collection 'PROCESS-AUTO (Rigaku, 1998)'
_computing_data_reduction 'CrystalStructure (Rigaku/MSC, 2004)'
_computing_molecular_graphics 'ORTEP-3 (Farrugia, 1997)'
_computing_publication_material CrystalStructure
_computing_structure_refinement 'SHELXL97 (Sheldrick, 2008)'
_computing_structure_solution 'SIR97 (Altomare <i>et al.</i>,  1999)'
_diffrn_detector_area_resol_mean 10.00
_diffrn_measured_fraction_theta_full 0.997
_diffrn_measured_fraction_theta_max 0.997
_diffrn_measurement_device_type 'Rigaku R-AXIS RAPID'
_diffrn_measurement_method \w
_diffrn_radiation_type 'Mo K\a'
_diffrn_radiation_wavelength 0.71075
_diffrn_reflns_av_R_equivalents 0.027
_diffrn_reflns_limit_h_max 19
_diffrn_reflns_limit_h_min -19
_diffrn_reflns_limit_k_max 22
_diffrn_reflns_limit_k_min -22
_diffrn_reflns_limit_l_max 15
_diffrn_reflns_limit_l_min -16
_diffrn_reflns_number 15655
_diffrn_reflns_theta_full 27.42
_diffrn_reflns_theta_max 27.42
_exptl_absorpt_coefficient_mu 0.359
_exptl_absorpt_correction_T_max 0.911
_exptl_absorpt_correction_T_min 0.858
_exptl_absorpt_correction_type multi-scan
_exptl_absorpt_process_details
;
(<i>ABSCOR</i>; Higashi, 1995)
;
_exptl_crystal_colour colorless
_exptl_crystal_density_diffrn 1.258
_exptl_crystal_density_method 'not measured'
_exptl_crystal_description block
_exptl_crystal_F_000 1296.00
_exptl_crystal_size_max 0.41
_exptl_crystal_size_mid 0.33
_exptl_crystal_size_min 0.26
_refine_diff_density_max 0.27
_refine_diff_density_min -0.29
_refine_ls_extinction_coef 0.0028(7)
_refine_ls_extinction_method SHELXL
_refine_ls_goodness_of_fit_ref 1.005
_refine_ls_hydrogen_treatment constr
_refine_ls_number_parameters 183
_refine_ls_number_reflns 3708
_refine_ls_number_restraints 0
_refine_ls_R_factor_gt 0.0404
_refine_ls_shift/su_max 0.001
_refine_ls_structure_factor_coef Fsqd
_refine_ls_weighting_details 'w = 1/[\s^2^(Fo^2^)+(0.121P)^2^] where P=(Fo^2^+2Fc^2^)/3'
_refine_ls_weighting_scheme calc
_refine_ls_wR_factor_ref 0.1720
_reflns_number_gt 2559
_reflns_number_total 3708
_reflns_threshold_expression F^2^>2\s(F^2^)
_cod_data_source_file is2368.cif
_cod_data_source_block I
_cod_database_code 2220558
_cod_database_fobs_code 2220558

loop_
_symmetry_equiv_pos_site_id
_symmetry_equiv_pos_as_xyz
1 +X,+Y,+Z
2 -X,+Y,1/2-Z
3 -X,-Y,-Z
4 +X,-Y,1/2+Z
5 1/2+X,1/2+Y,+Z
6 1/2-X,1/2+Y,1/2-Z
7 1/2-X,1/2-Y,-Z
8 1/2+X,1/2-Y,1/2+Z

loop_
_atom_site_type_symbol
_atom_site_label
_atom_site_fract_x
_atom_site_fract_y
_atom_site_fract_z
_atom_site_U_iso_or_equiv
_atom_site_adp_type
_atom_site_calc_flag
_atom_site_refinement_flags
_atom_site_occupancy
_atom_site_disorder_assembly
_atom_site_disorder_group
Cl Cl1 0.02408(6) 0.70387(4) 0.59960(9) 0.1206(3) Uani d . 1.00 . .
S S1 0.46203(3) 0.39223(3) 0.44117(3) 0.0559(2) Uani d . 1.00 . .
O O1 0.29216(10) 0.40983(10) 0.48366(10) 0.0696(4) Uani d . 1.00 . .
N N1 0.40090(10) 0.41256(9) 0.63283(11) 0.0496(3) Uani d . 1.00 . .
N N2 0.55713(11) 0.40575(9) 0.63079(12) 0.0530(4) Uani d . 1.00 . .
C C1 0.24241(12) 0.41401(12) 0.65622(13) 0.0534(4) Uani d . 1.00 . .
C C2 0.18766(12) 0.48677(12) 0.64116(13) 0.0531(4) Uani d . 1.00 . .
C C3 0.18371(13) 0.53424(12) 0.72811(17) 0.0611(5) Uani d . 1.00 . .
C C4 0.13313(17) 0.60024(12) 0.7171(2) 0.0739(6) Uani d . 1.00 . .
C C5 0.08679(16) 0.61988(13) 0.6158(2) 0.0756(6) Uani d . 1.00 . .
C C6 0.08973(17) 0.57396(14) 0.5282(2) 0.0790(6) Uani d . 1.00 . .
C C7 0.13902(13) 0.50774(13) 0.54031(16) 0.0667(5) Uani d . 1.00 . .
C C8 0.31263(12) 0.41250(11) 0.58189(13) 0.0506(4) Uani d . 1.00 . .
C C9 0.47375(12) 0.40501(10) 0.57886(13) 0.0452(4) Uani d . 1.00 . .
C C10 0.61571(13) 0.39512(12) 0.55850(16) 0.0583(5) Uani d . 1.00 . .
C C11 0.57888(13) 0.38625(12) 0.45425(16) 0.0563(5) Uani d . 1.00 . .
C C12 0.62499(18) 0.37260(17) 0.35901(19) 0.0818(7) Uani d . 1.00 . .
C C13 0.18427(14) 0.34156(12) 0.63811(17) 0.0646(5) Uani d . 1.00 . .
C C14 0.24379(18) 0.27066(14) 0.6583(2) 0.0850(7) Uani d . 1.00 . .
C C15 0.11223(17) 0.34038(16) 0.7103(2) 0.0856(7) Uani d . 1.00 . .
H H1 0.2751 0.4131 0.7309 0.064 Uiso c R 1.00 . .
H H3 0.2160 0.5213 0.7957 0.073 Uiso c R 1.00 . .
H H4 0.1303 0.6309 0.7766 0.089 Uiso c R 1.00 . .
H H6 0.0583 0.5877 0.4605 0.095 Uiso c R 1.00 . .
H H7 0.1400 0.4765 0.4808 0.080 Uiso c R 1.00 . .
H H10 0.6782 0.3942 0.5812 0.070 Uiso c R 1.00 . .
H H13 0.1535 0.3409 0.5626 0.078 Uiso c R 1.00 . .
H H111 0.4119 0.4175 0.7020 0.060 Uiso c R 1.00 . .
H H121 0.6896 0.3732 0.3823 0.098 Uiso c R 1.00 . .
H H122 0.6081 0.4118 0.3062 0.098 Uiso c R 1.00 . .
H H123 0.6068 0.3241 0.3276 0.098 Uiso c R 1.00 . .
H H141 0.2729 0.2694 0.7326 0.102 Uiso c R 1.00 . .
H H142 0.2890 0.2719 0.6126 0.102 Uiso c R 1.00 . .
H H143 0.2068 0.2262 0.6422 0.102 Uiso c R 1.00 . .
H H151 0.0750 0.2960 0.6946 0.103 Uiso c R 1.00 . .
H H152 0.0752 0.3850 0.6972 0.103 Uiso c R 1.00 . .
H H153 0.1412 0.3393 0.7848 0.103 Uiso c R 1.00 . .

loop_
_atom_site_aniso_label
_atom_site_aniso_U_11
_atom_site_aniso_U_22
_atom_site_aniso_U_33
_atom_site_aniso_U_12
_atom_site_aniso_U_13
_atom_site_aniso_U_23
Cl1 0.1126(6) 0.0730(4) 0.1748(9) 0.0221(3) 0.0210(5) 0.0226(5)
S1 0.0557(3) 0.0783(3) 0.0340(2) -0.0055(2) 0.0085(2) -0.00354(19)
O1 0.0527(8) 0.1174(13) 0.0374(7) 0.0055(7) 0.0038(5) -0.0021(6)
N1 0.0439(8) 0.0725(9) 0.0325(7) 0.0020(6) 0.0070(5) -0.0005(6)
N2 0.0462(8) 0.0767(10) 0.0363(7) -0.0003(6) 0.0074(6) -0.0030(6)
C1 0.0451(10) 0.0762(12) 0.0382(8) 0.0032(8) 0.0052(7) 0.0008(8)
C2 0.0412(9) 0.0713(11) 0.0466(9) -0.0028(8) 0.0073(7) 0.0040(8)
C3 0.0579(11) 0.0705(12) 0.0553(10) 0.0004(9) 0.0109(8) -0.0006(9)
C4 0.0711(15) 0.0687(14) 0.0854(17) -0.0069(10) 0.0233(12) -0.0088(11)
C5 0.0608(13) 0.0676(13) 0.0987(19) -0.0022(10) 0.0142(12) 0.0143(13)
C6 0.0658(14) 0.0892(17) 0.0771(15) 0.0059(11) -0.0015(11) 0.0222(13)
C7 0.0589(11) 0.0826(14) 0.0546(11) 0.0032(10) -0.0012(8) 0.0027(10)
C8 0.0454(9) 0.0673(11) 0.0388(9) 0.0019(7) 0.0060(7) 0.0025(7)
C9 0.0487(9) 0.0531(9) 0.0338(7) -0.0006(6) 0.0071(6) 0.0013(6)
C10 0.0463(10) 0.0830(14) 0.0472(10) -0.0028(8) 0.0127(8) -0.0056(8)
C11 0.0564(11) 0.0683(11) 0.0465(10) -0.0072(8) 0.0159(8) -0.0059(8)
C12 0.0754(15) 0.118(2) 0.0586(12) -0.0162(14) 0.0299(11) -0.0212(13)
C13 0.0569(11) 0.0775(13) 0.0589(11) -0.0026(9) 0.0083(9) 0.0043(10)
C14 0.0848(17) 0.0730(15) 0.0990(19) 0.0032(12) 0.0214(14) 0.0015(13)
C15 0.0702(15) 0.0908(17) 0.1022(19) -0.0038(12) 0.0331(13) 0.0192(14)

loop_
_atom_type_symbol
_atom_type_description
_atom_type_scat_dispersion_real
_atom_type_scat_dispersion_imag
_atom_type_scat_source
C C 0.003 0.002
;
International Tables for Crystallography
(1992, Vol. C, Tables 4.2.6.8 and 6.1.1.4)
;
H H 0.000 0.000
;
International Tables for Crystallography
(1992, Vol. C, Table 6.1.1.4)
;
O O 0.011 0.006
;
International Tables for Crystallography
(1992, Vol. C, Tables 4.2.6.8 and 6.1.1.4)
;
N N 0.006 0.003
;
International Tables for Crystallography
(1992, Vol. C, Tables 4.2.6.8 and 6.1.1.4)
;
Cl Cl 0.148 0.159
;
International Tables for Crystallography
(1992, Vol. C, Tables 4.2.6.8 and 6.1.1.4)
;
S S 0.125 0.123
;
International Tables for Crystallography
(1992, Vol. C, Tables 4.2.6.8 and 6.1.1.4)
;

loop_
_geom_angle_atom_site_label_1
_geom_angle_atom_site_label_2
_geom_angle_atom_site_label_3
_geom_angle_site_symmetry_1
_geom_angle_site_symmetry_2
_geom_angle_site_symmetry_3
_geom_angle
_geom_angle_publ_flag
C9 S1 C11 . . . 89.24(9) ?
C8 N1 C9 . . . 123.37(14) ?
C9 N2 C10 . . . 109.35(15) ?
C2 C1 C8 . . . 110.74(16) ?
C2 C1 C13 . . . 113.75(15) ?
C8 C1 C13 . . . 109.12(16) ?
C1 C2 C3 . . . 120.52(15) ?
C1 C2 C7 . . . 121.50(17) ?
C3 C2 C7 . . . 117.97(19) ?
C2 C3 C4 . . . 121.75(19) ?
C3 C4 C5 . . . 118.8(2) ?
Cl1 C5 C4 . . . 119.5(2) ?
Cl1 C5 C6 . . . 119.8(2) ?
C4 C5 C6 . . . 120.6(2) ?
C5 C6 C7 . . . 120.1(2) ?
C2 C7 C6 . . . 120.7(2) ?
O1 C8 N1 . . . 121.86(17) ?
O1 C8 C1 . . . 122.81(15) ?
N1 C8 C1 . . . 115.30(14) ?
S1 C9 N1 . . . 123.45(12) ?
S1 C9 N2 . . . 115.22(14) ?
N1 C9 N2 . . . 121.32(15) ?
N2 C10 C11 . . . 117.29(18) ?
S1 C11 C10 . . . 108.91(16) ?
S1 C11 C12 . . . 122.03(14) ?
C10 C11 C12 . . . 129.06(19) ?
C1 C13 C14 . . . 110.73(18) ?
C1 C13 C15 . . . 111.30(18) ?
C14 C13 C15 . . . 110.0(2) ?
C8 N1 H111 . . . 118.3 ?
C9 N1 H111 . . . 118.3 ?
C2 C1 H1 . . . 107.7 ?
C8 C1 H1 . . . 107.7 ?
C13 C1 H1 . . . 107.7 ?
C2 C3 H3 . . . 119.1 ?
C4 C3 H3 . . . 119.1 ?
C3 C4 H4 . . . 120.6 ?
C5 C4 H4 . . . 120.6 ?
C5 C6 H6 . . . 119.9 ?
C7 C6 H6 . . . 119.9 ?
C2 C7 H7 . . . 119.7 ?
C6 C7 H7 . . . 119.7 ?
N2 C10 H10 . . . 121.4 ?
C11 C10 H10 . . . 121.4 ?
C11 C12 H121 . . . 109.5 ?
C11 C12 H122 . . . 109.5 ?
C11 C12 H123 . . . 109.5 ?
H121 C12 H122 . . . 109.5 ?
H121 C12 H123 . . . 109.5 ?
H122 C12 H123 . . . 109.5 ?
C1 C13 H13 . . . 108.2 ?
C14 C13 H13 . . . 108.2 ?
C15 C13 H13 . . . 108.2 ?
C13 C14 H141 . . . 109.5 ?
C13 C14 H142 . . . 109.5 ?
C13 C14 H143 . . . 109.5 ?
H141 C14 H142 . . . 109.5 ?
H141 C14 H143 . . . 109.5 ?
H142 C14 H143 . . . 109.5 ?
C13 C15 H151 . . . 109.5 ?
C13 C15 H152 . . . 109.5 ?
C13 C15 H153 . . . 109.5 ?
H151 C15 H152 . . . 109.5 ?
H151 C15 H153 . . . 109.5 ?
H152 C15 H153 . . . 109.5 ?

loop_
_geom_bond_atom_site_label_1
_geom_bond_atom_site_label_2
_geom_bond_site_symmetry_1
_geom_bond_site_symmetry_2
_geom_bond_distance
_geom_bond_publ_flag
Cl1 C5 . . 1.744(2) ?
S1 C9 . . 1.7227(17) ?
S1 C11 . . 1.731(2) ?
O1 C8 . . 1.220(2) ?
N1 C8 . . 1.365(2) ?
N1 C9 . . 1.386(2) ?
N2 C9 . . 1.304(2) ?
N2 C10 . . 1.380(2) ?
C1 C2 . . 1.515(2) ?
C1 C8 . . 1.522(2) ?
C1 C13 . . 1.539(2) ?
C2 C3 . . 1.385(2) ?
C2 C7 . . 1.397(2) ?
C3 C4 . . 1.381(3) ?
C4 C5 . . 1.384(3) ?
C5 C6 . . 1.372(3) ?
C6 C7 . . 1.374(3) ?
C10 C11 . . 1.339(2) ?
C11 C12 . . 1.500(3) ?
C13 C14 . . 1.529(3) ?
C13 C15 . . 1.524(3) ?
N1 H111 . . 0.860 ?
C1 H1 . . 0.980 ?
C3 H3 . . 0.930 ?
C4 H4 . . 0.930 ?
C6 H6 . . 0.930 ?
C7 H7 . . 0.930 ?
C10 H10 . . 0.930 ?
C12 H121 . . 0.960 ?
C12 H122 . . 0.960 ?
C12 H123 . . 0.960 ?
C13 H13 . . 0.980 ?
C14 H141 . . 0.960 ?
C14 H142 . . 0.960 ?
C14 H143 . . 0.960 ?
C15 H151 . . 0.960 ?
C15 H152 . . 0.960 ?
C15 H153 . . 0.960 ?

loop_
_geom_hbond_atom_site_label_D
_geom_hbond_atom_site_label_H
_geom_hbond_atom_site_label_A
_geom_hbond_site_symmetry_D
_geom_hbond_site_symmetry_H
_geom_hbond_site_symmetry_A
_geom_hbond_distance_DH
_geom_hbond_distance_HA
_geom_hbond_distance_DA
_geom_hbond_angle_DHA
_geom_hbond_publ_flag
N1 H111 N2 . . 2_656 0.86 2.08 2.929(2) 168 yes

loop_
_geom_torsion_atom_site_label_1
_geom_torsion_atom_site_label_2
_geom_torsion_atom_site_label_3
_geom_torsion_atom_site_label_4
_geom_torsion_site_symmetry_1
_geom_torsion_site_symmetry_2
_geom_torsion_site_symmetry_3
_geom_torsion_site_symmetry_4
_geom_torsion
_geom_torsion_publ_flag
C9 S1 C11 C10 . . . . -0.73(16) ?
C9 S1 C11 C12 . . . . 178.9(2) ?
C11 S1 C9 N1 . . . . -178.04(16) ?
C11 S1 C9 N2 . . . . 0.70(15) ?
C8 N1 C9 S1 . . . . -1.7(2) ?
C8 N1 C9 N2 . . . . 179.66(17) ?
C9 N1 C8 O1 . . . . -4.1(2) ?
C9 N1 C8 C1 . . . . 174.50(16) ?
C9 N2 C10 C11 . . . . -0.2(2) ?
C10 N2 C9 S1 . . . . -0.4(2) ?
C10 N2 C9 N1 . . . . 178.33(16) ?
C2 C1 C8 O1 . . . . -65.9(2) ?
C2 C1 C8 N1 . . . . 115.61(17) ?
C8 C1 C2 C3 . . . . -123.34(19) ?
C8 C1 C2 C7 . . . . 57.4(2) ?
C2 C1 C13 C14 . . . . -178.17(17) ?
C2 C1 C13 C15 . . . . -55.5(2) ?
C13 C1 C2 C3 . . . . 113.3(2) ?
C13 C1 C2 C7 . . . . -65.9(2) ?
C8 C1 C13 C14 . . . . 57.6(2) ?
C8 C1 C13 C15 . . . . -179.67(16) ?
C13 C1 C8 O1 . . . . 60.1(2) ?
C13 C1 C8 N1 . . . . -118.44(17) ?
C1 C2 C3 C4 . . . . -178.9(2) ?
C1 C2 C7 C6 . . . . -180.0(2) ?
C3 C2 C7 C6 . . . . 0.7(3) ?
C7 C2 C3 C4 . . . . 0.4(3) ?
C2 C3 C4 C5 . . . . -1.3(3) ?
C3 C4 C5 Cl1 . . . . -178.89(19) ?
C3 C4 C5 C6 . . . . 1.1(3) ?
Cl1 C5 C6 C7 . . . . 179.97(13) ?
C4 C5 C6 C7 . . . . 0.0(3) ?
C5 C6 C7 C2 . . . . -0.9(3) ?
N2 C10 C11 S1 . . . . 0.7(2) ?
N2 C10 C11 C12 . . . . -178.9(2) ?

loop_
_cod_related_entry_id
_cod_related_entry_database
_cod_related_entry_code
1 ChemSpider 3216172
